data_1526253
loop_
_publ_author_name
'Picard, S.'
'Potel, M.'
'Saillard, J.Y.'
'Noel, H.'
'Gougeon, P.'

_publ_section_title
;
 Rb2n (Mo9 S11) (Mo6n S6n+2) (n =1 to 4): a novel family of
 superconducting molybdenum cluster compounds
;
_journal_name_full 'Journal of Solid State Chemistry'
_journal_page_first 417
_journal_page_last 426
_journal_volume 155
_journal_year 2000
_chemical_formula_sum 'Mo15 Rb2 S19'
_chemical_name_systematic 'Rb2 (Mo9 S11) (Mo6 S8)'
_space_group_IT_number 167
_symmetry_space_group_name_Hall '-R 3 2"c'
_symmetry_space_group_name_H-M 'R -3 c :H'
_cell_angle_alpha 90
_cell_angle_beta 90
_cell_angle_gamma 120
_cell_formula_units_Z 6
_cell_length_a 9.4326
_cell_length_b 9.4326
_cell_length_c 56.27
_cell_volume 4335.811
_citation_journal_id_ASTM JSSCBI
_cod_data_source_file Picard_JSSCBI_2000_61.cif
_cod_data_source_block Mo15Rb2S19
_cod_original_cell_volume 4335.812
_cod_database_code 1526253

loop_
_symmetry_equiv_pos_as_xyz
x,y,z
-y,x-y,z
-x+y,-x,z
y,x,-z+1/2
-x,-x+y,-z+1/2
x-y,-y,-z+1/2
-x,-y,-z
y,-x+y,-z
x-y,x,-z
-y,-x,z-1/2
x,x-y,z-1/2
-x+y,y,z-1/2
x+2/3,y+1/3,z+1/3
-y+2/3,x-y+1/3,z+1/3
-x+y+2/3,-x+1/3,z+1/3
y+2/3,x+1/3,-z+5/6
-x+2/3,-x+y+1/3,-z+5/6
x-y+2/3,-y+1/3,-z+5/6
-x+2/3,-y+1/3,-z+1/3
y+2/3,-x+y+1/3,-z+1/3
x-y+2/3,x+1/3,-z+1/3
-y+2/3,-x+1/3,z-1/6
x+2/3,x-y+1/3,z-1/6
-x+y+2/3,y+1/3,z-1/6
x+1/3,y+2/3,z+2/3
-y+1/3,x-y+2/3,z+2/3
-x+y+1/3,-x+2/3,z+2/3
y+1/3,x+2/3,-z+7/6
-x+1/3,-x+y+2/3,-z+7/6
x-y+1/3,-y+2/3,-z+7/6
-x+1/3,-y+2/3,-z+2/3
y+1/3,-x+y+2/3,-z+2/3
x-y+1/3,x+2/3,-z+2/3
-y+1/3,-x+2/3,z+1/6
x+1/3,x-y+2/3,z+1/6
-x+y+1/3,y+2/3,z+1/6

loop_
_atom_site_label
_atom_site_type_symbol
_atom_site_fract_x
_atom_site_fract_y
_atom_site_fract_z
_atom_site_occupancy
_atom_site_U_iso_or_equiv
Mo1 Mo+2 0.1598 -0.0082 0.20959 1 0.0
S1 S-2 0.7122 0.0189 0.21381 1 0.0
S5 S-2 0 0 0.05356 1 0.0
Mo2 Mo+2 0.8355 0 0.25 1 0.0
Rb1 Rb+1 0 0 0.11324 1 0.0
S4 S-2 0 0 0.21267 1 0.0
S3 S-2 0.3509 0.2985 0.34969 1 0.0
Mo3 Mo+2 0.1724 0.0188 0.0204 1 0.0
S2 S-2 0.3021 0 0.25 1 0.0
